data_2238481
loop_
_publ_author_name
'W\"urfel, Hendryk'
'G\"orls, Helmar'
'Weiss, Dieter'
'Beckert, Rainer'

_publ_section_title
;
 2-Isopropyl-2-(6-methoxy-1,3-benzothiazol-2-yl)-5,5-dimethyl-1,3-thiazolidin-4-one
;
_journal_coeditor_code FK2073
_journal_issue 9
_journal_name_full 'Acta Crystallographica Section E'
_journal_page_first o1391
_journal_paper_doi 10.1107/S1600536813019521
_journal_volume 69
_journal_year 2013
_chemical_formula_iupac 'C16 H20 N2 O2 S2'
_chemical_formula_moiety 'C16 H20 N2 O2 S2'
_chemical_formula_sum 'C16 H20 N2 O2 S2'
_chemical_formula_weight 336.46
_chemical_name_systematic 2-Isopropyl-2-(6-methoxy-1,3-benzothiazol-2-yl)-5,5-dimethyl-1,3-thiazolidin-4-one
_space_group_crystal_system triclinic
_space_group_IT_number 2
_space_group_name_Hall '-P 1'
_space_group_name_H-M_alt 'P -1'
_symmetry_space_group_name_Hall '-P 1'
_symmetry_space_group_name_H-M 'P -1'
_atom_sites_solution_hydrogens difmap
_atom_sites_solution_primary direct
_atom_sites_solution_secondary difmap
_audit_creation_method SHELXL97
_cell_angle_alpha 86.1220(10)
_cell_angle_beta 85.9490(10)
_cell_angle_gamma 89.2060(10)
_cell_formula_units_Z 4
_cell_length_a 11.3755(3)
_cell_length_b 11.9028(3)
_cell_length_c 12.5261(3)
_cell_measurement_temperature 133(2)
_cell_volume 1687.86(7)
_computing_cell_refinement 'DENZO (Otwinowski & Minor, 1997)'
_computing_data_collection 'COLLECT (Nonius, 1998)'
_computing_data_reduction 'DENZO (Otwinowski & Minor, 1997)'
_computing_molecular_graphics 'SHELXTL/PC (Sheldrick, 2008)'
_computing_publication_material 'SHELXL97 (Sheldrick, 2008)'
_computing_structure_refinement 'SHELXL97 (Sheldrick, 2008)'
_computing_structure_solution 'SHELXS97 (Sheldrick, 2008)'
_diffrn_ambient_temperature 133(2)
_diffrn_measured_fraction_theta_full 0.982
_diffrn_measured_fraction_theta_max 0.977
_diffrn_measurement_device_type 'Nonius KappaCCD'
_diffrn_measurement_method '\f and \w'
_diffrn_radiation_monochromator graphite
_diffrn_radiation_source 'fine-focus sealed tube'
_diffrn_radiation_type MoK\a
_diffrn_radiation_wavelength 0.71073
_diffrn_reflns_av_R_equivalents 0.0186
_diffrn_reflns_av_sigmaI/netI 0.0323
_diffrn_reflns_limit_h_max 14
_diffrn_reflns_limit_h_min -14
_diffrn_reflns_limit_k_max 15
_diffrn_reflns_limit_k_min -15
_diffrn_reflns_limit_l_max 16
_diffrn_reflns_limit_l_min -16
_diffrn_reflns_number 10948
_diffrn_reflns_theta_full 26.00
_diffrn_reflns_theta_max 27.49
_diffrn_reflns_theta_min 2.83
_exptl_absorpt_coefficient_mu 0.323
_exptl_absorpt_correction_type none
_exptl_crystal_colour colourless
_exptl_crystal_density_diffrn 1.324
_exptl_crystal_density_method 'not measured'
_exptl_crystal_description prism
_exptl_crystal_F_000 712
_exptl_crystal_size_max 0.06
_exptl_crystal_size_mid 0.05
_exptl_crystal_size_min 0.05
_refine_diff_density_max 0.365
_refine_diff_density_min -0.282
_refine_ls_extinction_method none
_refine_ls_goodness_of_fit_ref 1.077
_refine_ls_hydrogen_treatment refall
_refine_ls_matrix_type full
_refine_ls_number_parameters 557
_refine_ls_number_reflns 7580
_refine_ls_number_restraints 0
_refine_ls_restrained_S_all 1.077
_refine_ls_R_factor_all 0.0457
_refine_ls_R_factor_gt 0.0392
_refine_ls_shift/su_max 0.001
_refine_ls_shift/su_mean 0.000
_refine_ls_structure_factor_coef Fsqd
_refine_ls_weighting_details 'calc w = 1/[\s^2^(Fo^2^)+(0.0132P)^2^+1.7538P] where P=(Fo^2^+2Fc^2^)/3'
_refine_ls_weighting_scheme calc
_refine_ls_wR_factor_gt 0.0828
_refine_ls_wR_factor_ref 0.0878
_reflns_number_gt 6827
_reflns_number_total 7580
_reflns_threshold_expression I>2\s(I)
_cod_data_source_file fk2073.cif
_cod_data_source_block I
_cod_database_code 2238481
_cod_database_fobs_code 2238481

loop_
_symmetry_equiv_pos_as_xyz
'x, y, z'
'-x, -y, -z'

loop_
_atom_site_type_symbol
_atom_site_label
_atom_site_fract_x
_atom_site_fract_y
_atom_site_fract_z
_atom_site_U_iso_or_equiv
_atom_site_adp_type
_atom_site_calc_flag
_atom_site_occupancy
_atom_site_symmetry_multiplicity
S S1A 0.28415(4) 0.06581(4) 0.60425(3) 0.02114(10) Uani d 1 1
S S2A 0.45070(4) 0.03006(3) 0.78944(3) 0.02050(10) Uani d 1 1
O O1A -0.05418(13) 0.14410(12) 0.34536(12) 0.0325(3) Uani d 1 1
O O2A 0.61551(12) 0.30544(11) 0.70129(13) 0.0343(3) Uani d 1 1
N N1A 0.16890(13) 0.21511(12) 0.71336(12) 0.0214(3) Uani d 1 1
N N2A 0.43175(13) 0.24918(12) 0.76326(12) 0.0195(3) Uani d 1 1
H H1NA 0.406(2) 0.313(2) 0.762(2) 0.040(7) Uiso d 1 1
C C1A 0.26141(16) 0.15101(14) 0.71262(13) 0.0189(3) Uani d 1 1
C C2A 0.15831(15) 0.12492(14) 0.55230(14) 0.0203(3) Uani d 1 1
C C3A 0.10820(17) 0.10210(15) 0.45770(15) 0.0241(4) Uani d 1 1
H H3A 0.1418(18) 0.0513(17) 0.4144(16) 0.020(5) Uiso d 1 1
C C4A 0.00488(17) 0.15792(15) 0.43471(15) 0.0257(4) Uani d 1 1
C C5A -0.04879(18) 0.23308(17) 0.50568(17) 0.0301(4) Uani d 1 1
H H5A -0.123(2) 0.269(2) 0.489(2) 0.043(7) Uiso d 1 1
C C6A 0.00094(18) 0.25527(16) 0.59920(17) 0.0281(4) Uani d 1 1
H H6A -0.038(2) 0.306(2) 0.649(2) 0.041(7) Uiso d 1 1
C C7A 0.10746(16) 0.20125(15) 0.62280(14) 0.0212(3) Uani d 1 1
C C8A 0.35339(15) 0.15453(14) 0.79510(13) 0.0188(3) Uani d 1 1
C C9A 0.54381(16) 0.23130(15) 0.73098(15) 0.0227(4) Uani d 1 1
C C10A 0.58045(16) 0.10721(14) 0.73250(15) 0.0216(3) Uani d 1 1
C C11A -0.0003(2) 0.07124(18) 0.27038(17) 0.0338(5) Uani d 1 1
H H11C 0.010(2) -0.006(2) 0.3025(19) 0.035(6) Uiso d 1 1
H H11B -0.055(2) 0.0699(19) 0.2129(19) 0.036(6) Uiso d 1 1
H H11A 0.076(2) 0.101(2) 0.2387(19) 0.034(6) Uiso d 1 1
C C12A 0.68389(19) 0.08635(19) 0.8030(2) 0.0349(5) Uani d 1 1
H H12C 0.750(2) 0.131(2) 0.773(2) 0.040(7) Uiso d 1 1
H H12B 0.660(2) 0.106(2) 0.877(2) 0.042(7) Uiso d 1 1
H H12A 0.704(2) 0.006(2) 0.804(2) 0.042(7) Uiso d 1 1
C C13A 0.6148(2) 0.07723(17) 0.61714(17) 0.0301(4) Uani d 1 1
H H13C 0.684(2) 0.125(2) 0.5885(19) 0.040(7) Uiso d 1 1
H H13A 0.551(2) 0.094(2) 0.5703(19) 0.035(6) Uiso d 1 1
H H13B 0.633(2) -0.002(2) 0.6156(19) 0.037(6) Uiso d 1 1
C C14A 0.29315(17) 0.16514(15) 0.90837(14) 0.0223(4) Uani d 1 1
H H14A 0.2439(19) 0.2328(18) 0.9028(17) 0.026(5) Uiso d 1 1
C C15A 0.3822(2) 0.18177(19) 0.99156(16) 0.0297(4) Uani d 1 1
H H15C 0.433(2) 0.117(2) 0.9995(18) 0.033(6) Uiso d 1 1
H H15B 0.431(2) 0.249(2) 0.9696(19) 0.039(7) Uiso d 1 1
H H15A 0.342(2) 0.194(2) 1.062(2) 0.038(6) Uiso d 1 1
C C16A 0.2143(2) 0.06453(18) 0.94200(16) 0.0307(4) Uani d 1 1
H H16C 0.177(2) 0.0724(19) 1.0127(19) 0.032(6) Uiso d 1 1
H H16B 0.149(2) 0.059(2) 0.893(2) 0.050(7) Uiso d 1 1
H H16A 0.260(2) -0.005(2) 0.944(2) 0.043(7) Uiso d 1 1
S S1B 0.68977(4) 0.53085(4) 0.91211(3) 0.02025(10) Uani d 1 1
S S2B 0.57063(4) 0.75544(3) 0.70861(4) 0.02149(10) Uani d 1 1
O O1B 0.99279(11) 0.56823(11) 1.20270(10) 0.0247(3) Uani d 1 1
O O2B 0.37416(11) 0.49130(10) 0.75042(10) 0.0225(3) Uani d 1 1
N N1B 0.82852(13) 0.67362(12) 0.80061(12) 0.0206(3) Uani d 1 1
N N2B 0.56709(13) 0.53534(12) 0.71793(11) 0.0173(3) Uani d 1 1
H H1NB 0.5860(18) 0.4740(19) 0.7118(16) 0.019(5) Uiso d 1 1
C C1B 0.73372(15) 0.61588(14) 0.79671(13) 0.0180(3) Uani d 1 1
C C2B 0.81058(15) 0.57803(14) 0.97259(14) 0.0195(3) Uani d 1 1
C C3B 0.84486(16) 0.54766(15) 1.07565(14) 0.0206(3) Uani d 1 1
H H3B 0.7977(18) 0.4988(18) 1.1222(17) 0.023(5) Uiso d 1 1
C C4B 0.94756(15) 0.59370(15) 1.10563(14) 0.0209(3) Uani d 1 1
C C5B 1.01291(16) 0.66994(15) 1.03522(15) 0.0239(4) Uani d 1 1
H H5B 1.083(2) 0.7007(18) 1.0588(17) 0.028(6) Uiso d 1 1
C C6B 0.97773(16) 0.69941(16) 0.93396(15) 0.0243(4) Uani d 1 1
H H6B 1.0225(18) 0.7450(17) 0.8859(16) 0.020(5) Uiso d 1 1
C C7B 0.87480(15) 0.65293(14) 0.90076(14) 0.0191(3) Uani d 1 1
C C8B 0.65620(15) 0.62225(13) 0.70244(13) 0.0173(3) Uani d 1 1
C C9B 0.42712(16) 0.68758(14) 0.73455(15) 0.0226(4) Uani d 1 1
C C10B 0.45328(15) 0.56124(14) 0.73509(13) 0.0183(3) Uani d 1 1
C C11B 0.92381(18) 0.49480(19) 1.27642(16) 0.0289(4) Uani d 1 1
H H11F 0.965(2) 0.4887(19) 1.3430(19) 0.034(6) Uiso d 1 1
H H11E 0.920(2) 0.420(2) 1.2484(19) 0.034(6) Uiso d 1 1
H H11D 0.843(2) 0.528(2) 1.2912(19) 0.039(6) Uiso d 1 1
C C12B 0.3464(2) 0.72068(19) 0.6450(2) 0.0376(5) Uani d 1 1
H H12F 0.272(2) 0.682(2) 0.661(2) 0.047(7) Uiso d 1 1
H H12E 0.329(2) 0.801(2) 0.644(2) 0.044(7) Uiso d 1 1
H H12D 0.384(2) 0.701(2) 0.573(2) 0.046(7) Uiso d 1 1
C C13B 0.3702(2) 0.71541(18) 0.8440(2) 0.0364(5) Uani d 1 1
H H13F 0.295(2) 0.681(2) 0.8564(19) 0.039(7) Uiso d 1 1
H H13E 0.422(2) 0.687(2) 0.903(2) 0.046(7) Uiso d 1 1
H H13D 0.359(2) 0.795(2) 0.844(2) 0.050(7) Uiso d 1 1
C C14B 0.73008(16) 0.61496(15) 0.59462(14) 0.0205(3) Uani d 1 1
H H14B 0.7845(18) 0.6783(17) 0.5920(16) 0.021(5) Uiso d 1 1
C C15B 0.65467(19) 0.62882(18) 0.49827(16) 0.0279(4) Uani d 1 1
H H15F 0.593(2) 0.569(2) 0.5022(18) 0.035(6) Uiso d 1 1
H H15E 0.615(2) 0.702(2) 0.4936(19) 0.035(6) Uiso d 1 1
H H15D 0.704(2) 0.624(2) 0.434(2) 0.038(6) Uiso d 1 1
C C16B 0.79781(18) 0.50310(17) 0.59283(16) 0.0261(4) Uani d 1 1
H H16F 0.746(2) 0.4405(19) 0.5836(17) 0.029(6) Uiso d 1 1
H H16E 0.837(2) 0.4845(19) 0.6607(19) 0.033(6) Uiso d 1 1
H H16D 0.859(2) 0.508(2) 0.534(2) 0.038(6) Uiso d 1 1

loop_
_atom_site_aniso_label
_atom_site_aniso_U_11
_atom_site_aniso_U_22
_atom_site_aniso_U_33
_atom_site_aniso_U_12
_atom_site_aniso_U_13
_atom_site_aniso_U_23
S1A 0.0240(2) 0.0204(2) 0.0200(2) 0.00335(16) -0.00505(16) -0.00566(16)
S2A 0.0250(2) 0.01400(19) 0.0225(2) 0.00315(16) -0.00349(16) -0.00055(15)
O1A 0.0353(8) 0.0318(7) 0.0329(8) -0.0037(6) -0.0180(6) -0.0034(6)
O2A 0.0282(7) 0.0191(7) 0.0545(10) -0.0009(5) 0.0045(7) -0.0028(6)
N1A 0.0248(8) 0.0202(7) 0.0195(7) 0.0025(6) -0.0038(6) -0.0021(6)
N2A 0.0229(7) 0.0121(7) 0.0237(8) 0.0027(6) -0.0033(6) -0.0015(6)
C1A 0.0262(9) 0.0146(7) 0.0161(8) -0.0006(6) -0.0022(6) -0.0005(6)
C2A 0.0220(8) 0.0180(8) 0.0210(8) -0.0013(6) -0.0031(7) 0.0006(6)
C3A 0.0290(9) 0.0201(8) 0.0238(9) -0.0032(7) -0.0055(7) -0.0031(7)
C4A 0.0293(10) 0.0221(9) 0.0266(9) -0.0058(7) -0.0104(8) 0.0007(7)
C5A 0.0262(10) 0.0258(9) 0.0396(11) 0.0020(8) -0.0124(8) -0.0016(8)
C6A 0.0274(10) 0.0247(9) 0.0334(10) 0.0049(7) -0.0081(8) -0.0061(8)
C7A 0.0224(8) 0.0197(8) 0.0218(8) 0.0005(7) -0.0045(7) -0.0008(7)
C8A 0.0239(8) 0.0143(7) 0.0186(8) 0.0020(6) -0.0039(7) -0.0023(6)
C9A 0.0262(9) 0.0173(8) 0.0251(9) 0.0013(7) -0.0042(7) -0.0018(7)
C10A 0.0219(8) 0.0168(8) 0.0260(9) 0.0028(6) -0.0020(7) -0.0009(7)
C11A 0.0453(13) 0.0294(11) 0.0286(10) -0.0082(9) -0.0140(9) -0.0025(8)
C12A 0.0274(10) 0.0323(11) 0.0456(13) 0.0035(9) -0.0117(9) 0.0026(10)
C13A 0.0362(11) 0.0226(9) 0.0306(10) 0.0021(8) 0.0054(9) -0.0031(8)
C14A 0.0285(9) 0.0222(9) 0.0168(8) 0.0050(7) -0.0031(7) -0.0040(7)
C15A 0.0369(11) 0.0333(11) 0.0205(9) 0.0062(9) -0.0077(8) -0.0082(8)
C16A 0.0379(11) 0.0327(11) 0.0208(9) -0.0032(9) 0.0011(8) 0.0000(8)
S1B 0.0208(2) 0.0223(2) 0.0177(2) -0.00328(16) -0.00279(16) 0.00074(16)
S2B 0.0231(2) 0.01373(19) 0.0278(2) -0.00026(16) -0.00344(17) -0.00067(16)
O1B 0.0224(6) 0.0331(7) 0.0195(6) 0.0026(5) -0.0057(5) -0.0036(5)
O2B 0.0198(6) 0.0185(6) 0.0294(7) -0.0011(5) -0.0019(5) -0.0028(5)
N1B 0.0206(7) 0.0194(7) 0.0222(7) -0.0011(6) -0.0041(6) -0.0018(6)
N2B 0.0210(7) 0.0107(7) 0.0202(7) -0.0003(5) -0.0014(6) -0.0015(5)
C1B 0.0199(8) 0.0170(8) 0.0169(8) 0.0014(6) -0.0003(6) -0.0013(6)
C2B 0.0202(8) 0.0187(8) 0.0200(8) 0.0018(6) -0.0013(6) -0.0046(6)
C3B 0.0214(8) 0.0229(8) 0.0177(8) 0.0020(7) -0.0009(7) -0.0032(7)
C4B 0.0213(8) 0.0234(8) 0.0187(8) 0.0063(7) -0.0029(7) -0.0058(7)
C5B 0.0222(9) 0.0232(9) 0.0276(9) -0.0007(7) -0.0065(7) -0.0047(7)
C6B 0.0227(9) 0.0233(9) 0.0267(9) -0.0037(7) -0.0029(7) 0.0008(7)
C7B 0.0199(8) 0.0183(8) 0.0194(8) 0.0020(6) -0.0024(6) -0.0036(6)
C8B 0.0192(8) 0.0147(7) 0.0182(8) -0.0011(6) -0.0031(6) -0.0006(6)
C9B 0.0214(8) 0.0159(8) 0.0308(10) 0.0014(6) -0.0044(7) -0.0010(7)
C10B 0.0218(8) 0.0167(8) 0.0168(8) -0.0004(6) -0.0036(6) -0.0027(6)
C11B 0.0233(9) 0.0436(12) 0.0194(9) 0.0020(8) -0.0027(7) 0.0003(8)
C12B 0.0299(11) 0.0242(10) 0.0591(15) 0.0004(8) -0.0195(10) 0.0114(10)
C13B 0.0382(12) 0.0220(10) 0.0478(14) -0.0031(9) 0.0157(10) -0.0122(9)
C14B 0.0215(8) 0.0215(8) 0.0187(8) -0.0050(7) -0.0010(7) -0.0009(6)
C15B 0.0321(10) 0.0329(11) 0.0189(9) -0.0026(8) -0.0043(8) -0.0002(8)
C16B 0.0259(9) 0.0276(10) 0.0245(9) 0.0017(8) 0.0028(8) -0.0049(8)

loop_
_atom_type_symbol
_atom_type_description
_atom_type_scat_dispersion_real
_atom_type_scat_dispersion_imag
_atom_type_scat_source
C C 0.0033 0.0016 'International Tables Vol C Tables 4.2.6.8 and 6.1.1.4'
H H 0.0000 0.0000 'International Tables Vol C Tables 4.2.6.8 and 6.1.1.4'
N N 0.0061 0.0033 'International Tables Vol C Tables 4.2.6.8 and 6.1.1.4'
O O 0.0106 0.0060 'International Tables Vol C Tables 4.2.6.8 and 6.1.1.4'
S S 0.1246 0.1234 'International Tables Vol C Tables 4.2.6.8 and 6.1.1.4'

loop_
_geom_angle_atom_site_label_1
_geom_angle_atom_site_label_2
_geom_angle_atom_site_label_3
_geom_angle
C2A S1A C1A 88.64(8)
C10A S2A C8A 95.33(8)
C4A O1A C11A 116.31(16)
C1A N1A C7A 110.12(15)
C9A N2A C8A 120.58(14)
C9A N2A H1NA 120.0(18)
C8A N2A H1NA 119.4(18)
N1A C1A C8A 122.99(15)
N1A C1A S1A 116.55(13)
C8A C1A S1A 120.26(12)
C3A C2A C7A 122.32(17)
C3A C2A S1A 128.22(14)
C7A C2A S1A 109.43(13)
C4A C3A C2A 117.58(18)
C4A C3A H3A 121.8(13)
C2A C3A H3A 120.6(13)
O1A C4A C3A 124.15(18)
O1A C4A C5A 114.95(17)
C3A C4A C5A 120.89(17)
C6A C5A C4A 121.33(18)
C6A C5A H5A 119.7(15)
C4A C5A H5A 119.0(15)
C5A C6A C7A 118.62(18)
C5A C6A H6A 120.5(15)
C7A C6A H6A 120.9(15)
N1A C7A C2A 115.21(15)
N1A C7A C6A 125.55(17)
C2A C7A C6A 119.23(16)
N2A C8A C1A 108.24(13)
N2A C8A C14A 111.57(14)
C1A C8A C14A 110.48(14)
N2A C8A S2A 104.11(11)
C1A C8A S2A 110.32(11)
C14A C8A S2A 111.89(12)
O2A C9A N2A 125.08(17)
O2A C9A C10A 120.46(17)
N2A C9A C10A 114.46(15)
C12A C10A C9A 109.71(16)
C12A C10A C13A 110.66(17)
C9A C10A C13A 108.76(15)
C12A C10A S2A 110.76(14)
C9A C10A S2A 105.09(12)
C13A C10A S2A 111.68(13)
O1A C11A H11C 111.9(14)
O1A C11A H11B 105.3(14)
H11C C11A H11B 109.3(19)
O1A C11A H11A 111.7(14)
H11C C11A H11A 110.0(19)
H11B C11A H11A 108.4(19)
C10A C12A H12C 109.0(15)
C10A C12A H12B 109.2(15)
H12C C12A H12B 111(2)
C10A C12A H12A 108.0(15)
H12C C12A H12A 111(2)
H12B C12A H12A 109(2)
C10A C13A H13C 108.3(14)
C10A C13A H13A 111.6(14)
H13C C13A H13A 107.6(19)
C10A C13A H13B 110.1(14)
H13C C13A H13B 112(2)
H13A C13A H13B 107.3(19)
C16A C14A C15A 111.16(16)
C16A C14A C8A 111.16(15)
C15A C14A C8A 112.13(16)
C16A C14A H14A 108.6(13)
C15A C14A H14A 108.0(13)
C8A C14A H14A 105.5(13)
C14A C15A H15C 110.8(14)
C14A C15A H15B 110.2(14)
H15C C15A H15B 109(2)
C14A C15A H15A 111.0(14)
H15C C15A H15A 108.0(19)
H15B C15A H15A 107.7(19)
C14A C16A H16C 110.1(13)
C14A C16A H16B 111.6(15)
H16C C16A H16B 107(2)
C14A C16A H16A 110.7(15)
H16C C16A H16A 108(2)
H16B C16A H16A 110(2)
C2B S1B C1B 88.74(8)
C9B S2B C8B 95.21(8)
C4B O1B C11B 116.02(14)
C1B N1B C7B 109.91(15)
C10B N2B C8B 121.29(14)
C10B N2B H1NB 119.9(16)
C8B N2B H1NB 118.7(16)
N1B C1B C8B 124.46(15)
N1B C1B S1B 116.50(13)
C8B C1B S1B 118.95(12)
C3B C2B C7B 122.71(16)
C3B C2B S1B 127.77(14)
C7B C2B S1B 109.50(13)
C4B C3B C2B 117.57(17)
C4B C3B H3B 122.5(13)
C2B C3B H3B 119.9(13)
O1B C4B C3B 123.43(16)
O1B C4B C5B 115.85(16)
C3B C4B C5B 120.72(16)
C6B C5B C4B 121.03(17)
C6B C5B H5B 120.5(13)
C4B C5B H5B 118.5(13)
C5B C6B C7B 119.55(17)
C5B C6B H6B 121.6(13)
C7B C6B H6B 118.7(13)
C2B C7B N1B 115.35(15)
C2B C7B C6B 118.41(16)
N1B C7B C6B 126.25(16)
N2B C8B C1B 109.97(13)
N2B C8B C14B 111.78(13)
C1B C8B C14B 111.54(14)
N2B C8B S2B 103.99(11)
C1B C8B S2B 106.87(11)
C14B C8B S2B 112.33(11)
C12B C9B C10B 109.06(15)
C12B C9B C13B 111.26(19)
C10B C9B C13B 109.43(15)
C12B C9B S2B 110.87(14)
C10B C9B S2B 105.22(12)
C13B C9B S2B 110.80(14)
O2B C10B N2B 124.19(16)
O2B C10B C9B 121.55(16)
N2B C10B C9B 114.26(14)
O1B C11B H11F 106.0(13)
O1B C11B H11E 110.1(14)
H11F C11B H11E 109.2(19)
O1B C11B H11D 110.5(14)
H11F C11B H11D 109.6(19)
H11E C11B H11D 111.3(19)
C9B C12B H12F 108.6(16)
C9B C12B H12E 109.7(15)
H12F C12B H12E 107(2)
C9B C12B H12D 110.6(15)
H12F C12B H12D 111(2)
H12E C12B H12D 110(2)
C9B C13B H13F 110.3(15)
C9B C13B H13E 109.8(15)
H13F C13B H13E 109(2)
C9B C13B H13D 108.6(16)
H13F C13B H13D 108(2)
H13E C13B H13D 111(2)
C15B C14B C16B 109.80(15)
C15B C14B C8B 112.39(15)
C16B C14B C8B 110.38(14)
C15B C14B H14B 109.0(12)
C16B C14B H14B 110.8(12)
C8B C14B H14B 104.4(12)
C14B C15B H15F 110.9(13)
C14B C15B H15E 112.0(14)
H15F C15B H15E 108.2(19)
C14B C15B H15D 109.5(15)
H15F C15B H15D 109.4(19)
H15E C15B H15D 107(2)
C14B C16B H16F 111.8(13)
C14B C16B H16E 112.2(13)
H16F C16B H16E 106.6(18)
C14B C16B H16D 109.0(14)
H16F C16B H16D 109.1(19)
H16E C16B H16D 108.0(19)

loop_
_geom_bond_atom_site_label_1
_geom_bond_atom_site_label_2
_geom_bond_distance
S1A C2A 1.7347(18)
S1A C1A 1.7513(17)
S2A C10A 1.8250(18)
S2A C8A 1.8393(17)
O1A C4A 1.366(2)
O1A C11A 1.423(3)
O2A C9A 1.231(2)
N1A C1A 1.291(2)
N1A C7A 1.394(2)
N2A C9A 1.329(2)
N2A C8A 1.463(2)
N2A H1NA 0.81(3)
C1A C8A 1.524(2)
C2A C3A 1.395(2)
C2A C7A 1.401(2)
C3A C4A 1.381(3)
C3A H3A 0.90(2)
C4A C5A 1.407(3)
C5A C6A 1.379(3)
C5A H5A 0.97(3)
C6A C7A 1.404(3)
C6A H6A 0.98(3)
C8A C14A 1.544(2)
C9A C10A 1.528(2)
C10A C12A 1.528(3)
C10A C13A 1.534(3)
C11A H11C 0.98(2)
C11A H11B 0.98(2)
C11A H11A 0.99(2)
C12A H12C 0.96(3)
C12A H12B 0.99(3)
C12A H12A 0.98(3)
C13A H13C 1.01(2)
C13A H13A 0.98(2)
C13A H13B 0.96(2)
C14A C16A 1.525(3)
C14A C15A 1.528(3)
C14A H14A 0.98(2)
C15A H15C 0.96(2)
C15A H15B 1.00(3)
C15A H15A 0.98(3)
C16A H16C 0.96(2)
C16A H16B 1.00(3)
C16A H16A 0.97(3)
S1B C2B 1.7331(18)
S1B C1B 1.7544(17)
S2B C9B 1.8301(18)
S2B C8B 1.8521(17)
O1B C4B 1.367(2)
O1B C11B 1.428(2)
O2B C10B 1.231(2)
N1B C1B 1.292(2)
N1B C7B 1.400(2)
N2B C10B 1.333(2)
N2B C8B 1.452(2)
N2B H1NB 0.77(2)
C1B C8B 1.520(2)
C2B C3B 1.398(2)
C2B C7B 1.398(2)
C3B C4B 1.383(2)
C3B H3B 0.94(2)
C4B C5B 1.404(3)
C5B C6B 1.378(3)
C5B H5B 0.95(2)
C6B C7B 1.403(2)
C6B H6B 0.91(2)
C8B C14B 1.546(2)
C9B C12B 1.527(3)
C9B C10B 1.529(2)
C9B C13B 1.529(3)
C11B H11F 0.99(2)
C11B H11E 0.99(2)
C11B H11D 1.00(3)
C12B H12F 0.97(3)
C12B H12E 0.97(3)
C12B H12D 1.01(3)
C13B H13F 0.96(3)
C13B H13E 1.01(3)
C13B H13D 0.95(3)
C14B C15B 1.528(3)
C14B C16B 1.530(3)
C14B H14B 0.98(2)
C15B H15F 1.00(2)
C15B H15E 0.97(2)
C15B H15D 0.95(3)
C16B H16F 0.97(2)
C16B H16E 1.00(2)
C16B H16D 0.98(2)

loop_
_geom_hbond_atom_site_label_D
_geom_hbond_atom_site_label_H
_geom_hbond_atom_site_label_A
_geom_hbond_distance_DH
_geom_hbond_distance_HA
_geom_hbond_distance_DA
_geom_hbond_angle_DHA
N2A H1NA O2B 0.81(3) 2.15(3) 2.9429(19) 168(2)
N2B H1NB O2A 0.77(2) 2.04(2) 2.802(2) 173(2)

loop_
_geom_torsion_atom_site_label_1
_geom_torsion_atom_site_label_2
_geom_torsion_atom_site_label_3
_geom_torsion_atom_site_label_4
_geom_torsion
S1A C1A C8A S2A -19.39(17)
S1B C1B C8B S2B 100.58(12)
